data_7030228
loop_
_publ_author_name
'Zhang, Qiang'
'Zhang, Xue-Qi'
'Wang, Zhong-Xia'

_publ_section_title
;
 Nickel complexes supported by quinoline-based ligands: synthesis,
 characterization and catalysis in the cross-coupling of arylzinc reagents
 and aryl chlorides or aryltrimethylammonium salts.
;
_journal_issue 34
_journal_name_full 'Dalton transactions (Cambridge, England : 2003)'
_journal_page_first 10453
_journal_page_last 10464
_journal_paper_doi 10.1039/c2dt30886j
_journal_volume 41
_journal_year 2012
_chemical_formula_sum 'C107 H90 Cl2 N8 Ni2 P4'
_chemical_formula_weight 1800.07
_chemical_name_systematic
;
?
;
_space_group_IT_number 2
_symmetry_cell_setting triclinic
_symmetry_space_group_name_Hall '-P 1'
_symmetry_space_group_name_H-M 'P -1'
_atom_sites_solution_hydrogens geom
_atom_sites_solution_primary direct
_atom_sites_solution_secondary difmap
_audit_creation_method SHELXL-97
_cell_angle_alpha 82.3720(10)
_cell_angle_beta 85.171(2)
_cell_angle_gamma 79.2300(10)
_cell_formula_units_Z 1
_cell_length_a 11.7609(14)
_cell_length_b 12.4767(16)
_cell_length_c 17.3590(18)
_cell_measurement_reflns_used 4055
_cell_measurement_temperature 298(2)
_cell_measurement_theta_max 23.858
_cell_measurement_theta_min 3.488
_cell_volume 2475.6(5)
_computing_cell_refinement 'Bruker SMART'
_computing_data_collection 'Bruker SMART'
_computing_data_reduction 'Bruker SHELXTL'
_computing_molecular_graphics 'Bruker SHELXTL'
_computing_publication_material 'Bruker SHELXTL'
_computing_structure_refinement 'SHELXL-97 (Sheldrick, 1997)'
_computing_structure_solution 'SHELXS-97 (Sheldrick, 1990)'
_diffrn_ambient_temperature 298(2)
_diffrn_measured_fraction_theta_full 0.982
_diffrn_measured_fraction_theta_max 0.982
_diffrn_measurement_device_type 'CCD area detector'
_diffrn_measurement_method 'phi and omega scans'
_diffrn_radiation_monochromator graphite
_diffrn_radiation_source 'fine-focus sealed tube'
_diffrn_radiation_type MoK\a
_diffrn_radiation_wavelength 0.71073
_diffrn_reflns_av_R_equivalents 0.0239
_diffrn_reflns_av_sigmaI/netI 0.0591
_diffrn_reflns_limit_h_max 13
_diffrn_reflns_limit_h_min -11
_diffrn_reflns_limit_k_max 13
_diffrn_reflns_limit_k_min -14
_diffrn_reflns_limit_l_max 20
_diffrn_reflns_limit_l_min -20
_diffrn_reflns_number 13056
_diffrn_reflns_theta_full 25.02
_diffrn_reflns_theta_max 25.02
_diffrn_reflns_theta_min 1.67
_exptl_absorpt_coefficient_mu 0.549
_exptl_absorpt_correction_T_max 0.8982
_exptl_absorpt_correction_T_min 0.8842
_exptl_absorpt_correction_type multi-scan
_exptl_absorpt_process_details sadabs
_exptl_crystal_colour red
_exptl_crystal_density_diffrn 1.207
_exptl_crystal_density_method 'not measured'
_exptl_crystal_description block
_exptl_crystal_F_000 938
_exptl_crystal_size_max 0.23
_exptl_crystal_size_mid 0.21
_exptl_crystal_size_min 0.20
_refine_diff_density_max 0.718
_refine_diff_density_min -0.407
_refine_diff_density_rms 0.089
_refine_ls_extinction_method none
_refine_ls_goodness_of_fit_ref 1.001
_refine_ls_hydrogen_treatment constr
_refine_ls_matrix_type full
_refine_ls_number_parameters 632
_refine_ls_number_reflns 8566
_refine_ls_number_restraints 0
_refine_ls_restrained_S_all 1.001
_refine_ls_R_factor_all 0.0945
_refine_ls_R_factor_gt 0.0569
_refine_ls_shift/su_max 0.001
_refine_ls_shift/su_mean 0.000
_refine_ls_structure_factor_coef Fsqd
_refine_ls_weighting_details 'calc w=1/[\s^2^(Fo^2^)+(0.1197P)^2^+0.0000P] where P=(Fo^2^+2Fc^2^)/3'
_refine_ls_weighting_scheme calc
_refine_ls_wR_factor_gt 0.1716
_refine_ls_wR_factor_ref 0.1936
_reflns_number_gt 5412
_reflns_number_total 8566
_reflns_threshold_expression >2sigma(I)
_cod_data_source_file c2dt30886j.txt
_cod_data_source_block 090720a
_cod_depositor_comments
;
The following automatic conversions were performed:

'_symmetry_cell_setting' value 'Triclinic' changed to 'triclinic'
according to
/usr/data/users/saulius/automatic-downloads/retrospective/RSC/lib/dictionaries/cif_core.dic
dictionary named 'cif_core.dic' version 2.4.2 from 2011-04-26.

Automatic conversion script
Id: cif_fix_values 2281 2013-09-26 08:29:07Z andrius 
;
_cod_original_sg_symbol_H-M P-1
_cod_database_code 7030228

loop_
_symmetry_equiv_pos_as_xyz
'x, y, z'
'-x, -y, -z'

loop_
_atom_site_label
_atom_site_type_symbol
_atom_site_fract_x
_atom_site_fract_y
_atom_site_fract_z
_atom_site_U_iso_or_equiv
_atom_site_adp_type
_atom_site_occupancy
_atom_site_symmetry_multiplicity
_atom_site_calc_flag
_atom_site_refinement_flags
_atom_site_disorder_assembly
_atom_site_disorder_group
Ni1 Ni 0.67787(5) 0.79721(4) 0.62602(3) 0.0452(2) Uani 1 1 d . . .
P1 P 0.91030(9) 0.67143(9) 0.70175(6) 0.0416(3) Uani 1 1 d . . .
P2 P 0.69608(10) 0.56490(9) 0.73216(7) 0.0440(3) Uani 1 1 d . . .
Cl1 Cl 0.58993(15) 0.74931(12) 0.52460(8) 0.0845(5) Uani 1 1 d . . .
N1 N 0.7352(3) 0.9278(3) 0.5578(2) 0.0528(9) Uani 1 1 d . . .
N2 N 0.8357(3) 0.7904(3) 0.6710(2) 0.0466(9) Uani 1 1 d . . .
N3 N 0.5401(3) 0.8957(3) 0.6772(2) 0.0542(10) Uani 1 1 d . . .
N4 N 0.6180(3) 0.6834(3) 0.7084(2) 0.0460(8) Uani 1 1 d . . .
C1 C 0.6822(5) 0.9930(4) 0.4999(3) 0.0675(14) Uani 1 1 d . . .
H1 H 0.6194 0.9726 0.4801 0.081 Uiso 1 1 calc R . .
C2 C 0.7172(5) 1.0914(4) 0.4673(3) 0.0719(15) Uani 1 1 d . . .
H2 H 0.6776 1.1353 0.4270 0.086 Uiso 1 1 calc R . .
C3 C 0.8076(5) 1.1220(4) 0.4945(3) 0.0699(15) Uani 1 1 d . . .
H3 H 0.8306 1.1875 0.4729 0.084 Uiso 1 1 calc R . .
C4 C 0.8687(4) 1.0564(4) 0.5552(3) 0.0553(12) Uani 1 1 d . . .
C5 C 0.8281(4) 0.9576(3) 0.5857(3) 0.0488(11) Uani 1 1 d . . .
C6 C 0.8856(4) 0.8824(3) 0.6465(3) 0.0475(10) Uani 1 1 d . . .
C7 C 0.9825(4) 0.9104(4) 0.6721(3) 0.0559(12) Uani 1 1 d . . .
H7 H 1.0236 0.8630 0.7102 0.067 Uiso 1 1 calc R . .
C8 C 1.0210(5) 1.0085(4) 0.6423(3) 0.0669(14) Uani 1 1 d . . .
H8 H 1.0861 1.0250 0.6619 0.080 Uiso 1 1 calc R . .
C9 C 0.9661(5) 1.0795(4) 0.5860(3) 0.0638(13) Uani 1 1 d . . .
H9 H 0.9933 1.1441 0.5677 0.077 Uiso 1 1 calc R . .
C10 C 0.5080(5) 1.0041(4) 0.6621(3) 0.0710(15) Uani 1 1 d . . .
H10 H 0.5586 1.0438 0.6318 0.085 Uiso 1 1 calc R . .
C11 C 0.4033(6) 1.0602(5) 0.6895(4) 0.0844(18) Uani 1 1 d . . .
H11 H 0.3832 1.1358 0.6767 0.101 Uiso 1 1 calc R . .
C12 C 0.3299(5) 1.0034(5) 0.7353(4) 0.0790(17) Uani 1 1 d . . .
H12 H 0.2604 1.0407 0.7558 0.095 Uiso 1 1 calc R . .
C13 C 0.3582(4) 0.8886(4) 0.7519(3) 0.0646(13) Uani 1 1 d . . .
C14 C 0.4670(4) 0.8378(4) 0.7224(3) 0.0503(11) Uani 1 1 d . . .
C15 C 0.5075(4) 0.7212(4) 0.7391(3) 0.0498(11) Uani 1 1 d . . .
C16 C 0.4313(4) 0.6598(4) 0.7818(3) 0.0623(13) Uani 1 1 d . . .
H16 H 0.4525 0.5839 0.7915 0.075 Uiso 1 1 calc R . .
C17 C 0.3213(5) 0.7126(5) 0.8105(3) 0.0741(15) Uani 1 1 d . . .
H17 H 0.2721 0.6701 0.8397 0.089 Uiso 1 1 calc R . .
C18 C 0.2858(5) 0.8223(5) 0.7970(3) 0.0745(15) Uani 1 1 d . . .
H18 H 0.2136 0.8544 0.8172 0.089 Uiso 1 1 calc R . .
C19 C 0.8344(4) 0.5680(3) 0.6976(3) 0.0467(10) Uani 1 1 d . . .
H19 H 0.8731 0.5075 0.6741 0.056 Uiso 1 1 calc R . .
C20 C 0.9574(4) 0.6705(4) 0.7994(3) 0.0511(11) Uani 1 1 d . . .
C21 C 1.0218(4) 0.5751(4) 0.8356(3) 0.0636(13) Uani 1 1 d . . .
H21 H 1.0422 0.5133 0.8094 0.076 Uiso 1 1 calc R . .
C22 C 1.0553(6) 0.5716(6) 0.9094(3) 0.0821(18) Uani 1 1 d . . .
H22 H 1.0993 0.5077 0.9329 0.098 Uiso 1 1 calc R . .
C23 C 1.0253(6) 0.6596(6) 0.9483(4) 0.091(2) Uani 1 1 d . . .
H23 H 1.0493 0.6558 0.9984 0.110 Uiso 1 1 calc R . .
C24 C 0.9603(6) 0.7545(6) 0.9159(4) 0.0899(19) Uani 1 1 d . . .
H24 H 0.9390 0.8144 0.9441 0.108 Uiso 1 1 calc R . .
C25 C 0.9256(5) 0.7609(5) 0.8392(3) 0.0697(14) Uani 1 1 d . . .
H25 H 0.8820 0.8252 0.8159 0.084 Uiso 1 1 calc R . .
C26 C 1.0403(4) 0.6390(3) 0.6400(3) 0.0500(11) Uani 1 1 d . . .
C27 C 1.1513(4) 0.6350(4) 0.6620(3) 0.0681(14) Uani 1 1 d . . .
H27 H 1.1626 0.6513 0.7113 0.082 Uiso 1 1 calc R . .
C28 C 1.2450(5) 0.6071(5) 0.6114(4) 0.089(2) Uani 1 1 d . . .
H28 H 1.3197 0.6058 0.6259 0.107 Uiso 1 1 calc R . .
C29 C 1.2278(7) 0.5812(5) 0.5393(5) 0.098(2) Uani 1 1 d . . .
H29 H 1.2918 0.5589 0.5062 0.118 Uiso 1 1 calc R . .
C30 C 1.1211(7) 0.5874(5) 0.5155(4) 0.0883(19) Uani 1 1 d . . .
H30 H 1.1113 0.5720 0.4658 0.106 Uiso 1 1 calc R . .
C31 C 1.0254(5) 0.6168(4) 0.5652(3) 0.0688(14) Uani 1 1 d . . .
H31 H 0.9512 0.6217 0.5488 0.083 Uiso 1 1 calc R . .
C32 C 0.6535(4) 0.4545(3) 0.6900(3) 0.0482(11) Uani 1 1 d . . .
C33 C 0.5623(4) 0.4787(4) 0.6414(3) 0.0525(11) Uani 1 1 d . . .
H33 H 0.5220 0.5503 0.6326 0.063 Uiso 1 1 calc R . .
C34 C 0.5311(4) 0.3963(4) 0.6060(3) 0.0595(12) Uani 1 1 d . . .
H34 H 0.4683 0.4126 0.5746 0.071 Uiso 1 1 calc R . .
C35 C 0.5914(5) 0.2915(4) 0.6166(3) 0.0651(14) Uani 1 1 d . . .
H35 H 0.5701 0.2370 0.5921 0.078 Uiso 1 1 calc R . .
C36 C 0.6843(5) 0.2658(4) 0.6637(3) 0.0722(15) Uani 1 1 d . . .
H36 H 0.7258 0.1944 0.6707 0.087 Uiso 1 1 calc R . .
C37 C 0.7151(4) 0.3476(4) 0.7005(3) 0.0628(13) Uani 1 1 d . . .
H37 H 0.7772 0.3307 0.7324 0.075 Uiso 1 1 calc R . .
C38 C 0.6784(4) 0.5340(4) 0.8383(3) 0.0591(12) Uani 1 1 d . . .
C39 C 0.6893(5) 0.6139(5) 0.8813(3) 0.0784(16) Uani 1 1 d . . .
H39 H 0.7034 0.6811 0.8561 0.094 Uiso 1 1 calc R . .
C40 C 0.6800(7) 0.5983(7) 0.9626(4) 0.103(2) Uani 1 1 d . . .
H40 H 0.6875 0.6544 0.9911 0.123 Uiso 1 1 calc R . .
C41 C 0.6603(7) 0.5032(9) 0.9982(5) 0.113(3) Uani 1 1 d . . .
H41 H 0.6545 0.4927 1.0523 0.136 Uiso 1 1 calc R . .
C42 C 0.6484(7) 0.4207(7) 0.9588(5) 0.115(3) Uani 1 1 d . . .
H42 H 0.6341 0.3543 0.9853 0.138 Uiso 1 1 calc R . .
C43 C 0.6581(6) 0.4358(6) 0.8763(4) 0.0902(19) Uani 1 1 d . . .
H43 H 0.6505 0.3793 0.8482 0.108 Uiso 1 1 calc R . .
C44 C 0.250(2) 0.3198(16) 0.785(2) 0.232(12) Uani 1 1 d . . .
C45 C 0.241(2) 0.3313(16) 0.7089(19) 0.233(11) Uani 1 1 d . . .
H45 H 0.2984 0.3555 0.6746 0.279 Uiso 1 1 calc R . .
C46 C 0.141(2) 0.3061(12) 0.6814(15) 0.231(10) Uani 1 1 d . . .
H46 H 0.1273 0.3163 0.6287 0.277 Uiso 1 1 calc R . .
C47 C 0.066(2) 0.2663(17) 0.736(2) 0.241(10) Uani 1 1 d . . .
H47 H -0.0008 0.2516 0.7179 0.289 Uiso 1 1 calc R . .
C48 C 0.079(3) 0.2445(18) 0.816(2) 0.259(13) Uani 1 1 d . . .
H48 H 0.0232 0.2166 0.8502 0.311 Uiso 1 1 calc R . .
C49 C 0.182(2) 0.2680(14) 0.8423(13) 0.236(9) Uani 1 1 d . . .
H49 H 0.2029 0.2500 0.8936 0.283 Uiso 1 1 calc R . .
C50 C 0.3641(16) 0.3391(13) 0.8026(12) 0.280(10) Uani 1 1 d . . .
H50A H 0.4123 0.3454 0.7553 0.420 Uiso 1 1 calc R . .
H50B H 0.4000 0.2788 0.8378 0.420 Uiso 1 1 calc R . .
H50C H 0.3546 0.4059 0.8262 0.420 Uiso 1 1 calc R . .
C51 C 0.687(7) 0.015(6) 0.895(5) 0.16(3) Uani 0.27(3) 1 d P A 1
C52 C 0.682(4) -0.006(4) 0.978(3) 0.179(11) Uani 0.50 1 d P . .
H52 H 0.6242 -0.0403 1.0048 0.214 Uiso 0.27(3) 1 calc PR A 1
H52' H 0.6737 -0.0105 1.0319 0.214 Uiso 0.23(3) 1 d PR A 2
C53 C 0.765(7) 0.025(5) 1.017(4) 0.17(3) Uani 0.27(3) 1 d P A 1
H53 H 0.7641 0.0121 1.0708 0.201 Uiso 0.27(3) 1 calc PR A 1
C54 C 0.850(8) 0.075(7) 0.975(6) 0.16(2) Uani 0.27(3) 1 d P A 1
H54 H 0.9051 0.0967 1.0018 0.196 Uiso 0.27(3) 1 calc PR A 1
C55 C 0.854(7) 0.093(4) 0.895(5) 0.17(2) Uani 0.27(3) 1 d P A 1
H55 H 0.9130 0.1241 0.8678 0.203 Uiso 0.27(3) 1 calc PR A 1
C56 C 0.769(5) 0.065(3) 0.857(3) 0.162(11) Uani 0.50 1 d P . .
H56 H 0.7681 0.0817 0.8037 0.195 Uiso 0.27(3) 1 calc PR A 1
H56' H 0.8206 0.1065 0.8303 0.195 Uiso 0.23(3) 1 d PR A 2
C57 C 0.597(9) -0.020(8) 0.856(6) 0.17(3) Uani 0.27(3) 1 d P A 1
H57A H 0.5225 0.0231 0.8681 0.255 Uiso 0.27(3) 1 calc PR A 1
H57B H 0.5948 -0.0963 0.8724 0.255 Uiso 0.27(3) 1 calc PR A 1
H57C H 0.6135 -0.0101 0.8003 0.255 Uiso 0.27(3) 1 calc PR A 1
C51' C 0.753(11) 0.061(7) 0.936(6) 0.17(3) Uani 0.23(3) 1 d P A 2
C53' C 0.624(7) -0.067(6) 0.938(5) 0.17(3) Uani 0.23(3) 1 d P A 2
H53' H 0.5768 -0.1132 0.9656 0.200 Uiso 0.23(3) 1 calc PR A 2
C54' C 0.638(14) -0.059(9) 0.859(9) 0.17(4) Uani 0.23(3) 1 d P A 2
H54' H 0.5997 -0.0997 0.8320 0.204 Uiso 0.23(3) 1 calc PR A 2
C55' C 0.708(8) 0.008(7) 0.819(5) 0.16(3) Uani 0.23(3) 1 d P A 2
H55' H 0.7149 0.0154 0.7648 0.196 Uiso 0.23(3) 1 calc PR A 2
C57' C 0.812(9) 0.124(6) 0.980(6) 0.16(3) Uani 0.23(3) 1 d P A 2
H57D H 0.8742 0.1500 0.9476 0.247 Uiso 0.23(3) 1 calc PR A 2
H57E H 0.8436 0.0784 1.0251 0.247 Uiso 0.23(3) 1 calc PR A 2
H57F H 0.7583 0.1860 0.9965 0.247 Uiso 0.23(3) 1 calc PR A 2

loop_
_atom_site_aniso_label
_atom_site_aniso_U_11
_atom_site_aniso_U_22
_atom_site_aniso_U_33
_atom_site_aniso_U_23
_atom_site_aniso_U_13
_atom_site_aniso_U_12
Ni1 0.0388(3) 0.0453(3) 0.0526(4) -0.0063(2) -0.0105(3) -0.0065(2)
P1 0.0355(6) 0.0407(6) 0.0498(6) -0.0056(5) -0.0086(5) -0.0066(5)
P2 0.0392(6) 0.0422(6) 0.0521(7) -0.0057(5) -0.0071(5) -0.0092(5)
Cl1 0.1066(12) 0.0866(10) 0.0728(9) -0.0110(7) -0.0390(9) -0.0327(9)
N1 0.049(2) 0.051(2) 0.057(2) 0.0006(18) -0.0114(19) -0.0084(18)
N2 0.041(2) 0.0418(19) 0.058(2) -0.0047(16) -0.0120(17) -0.0082(16)
N3 0.055(2) 0.047(2) 0.062(2) -0.0140(18) -0.007(2) -0.0056(18)
N4 0.039(2) 0.046(2) 0.055(2) -0.0070(16) -0.0047(17) -0.0082(16)
C1 0.061(3) 0.070(3) 0.068(3) 0.007(3) -0.017(3) -0.007(3)
C2 0.074(4) 0.066(3) 0.067(3) 0.015(3) -0.012(3) -0.003(3)
C3 0.076(4) 0.049(3) 0.080(4) 0.004(3) 0.002(3) -0.009(3)
C4 0.060(3) 0.039(2) 0.065(3) -0.008(2) 0.002(2) -0.005(2)
C5 0.047(3) 0.042(2) 0.057(3) -0.010(2) 0.001(2) -0.006(2)
C6 0.045(3) 0.042(2) 0.058(3) -0.010(2) -0.005(2) -0.008(2)
C7 0.053(3) 0.049(3) 0.068(3) -0.003(2) -0.015(2) -0.012(2)
C8 0.059(3) 0.058(3) 0.090(4) -0.012(3) -0.007(3) -0.024(3)
C9 0.067(3) 0.043(3) 0.086(4) -0.010(2) -0.001(3) -0.020(2)
C10 0.071(4) 0.049(3) 0.090(4) -0.014(3) -0.001(3) 0.000(3)
C11 0.084(4) 0.059(3) 0.105(5) -0.022(3) -0.001(4) 0.008(3)
C12 0.068(4) 0.071(4) 0.092(4) -0.029(3) -0.008(3) 0.020(3)
C13 0.051(3) 0.074(3) 0.068(3) -0.022(3) -0.005(3) 0.002(3)
C14 0.044(3) 0.054(3) 0.054(3) -0.017(2) -0.008(2) -0.004(2)
C15 0.043(3) 0.056(3) 0.054(3) -0.012(2) -0.006(2) -0.010(2)
C16 0.047(3) 0.069(3) 0.071(3) -0.007(3) -0.004(3) -0.011(2)
C17 0.050(3) 0.096(4) 0.078(4) -0.010(3) 0.004(3) -0.018(3)
C18 0.049(3) 0.090(4) 0.081(4) -0.026(3) 0.004(3) 0.004(3)
C19 0.042(2) 0.040(2) 0.059(3) -0.0110(19) -0.005(2) -0.0068(19)
C20 0.047(3) 0.058(3) 0.051(3) -0.004(2) -0.010(2) -0.015(2)
C21 0.060(3) 0.070(3) 0.058(3) 0.006(2) -0.013(3) -0.011(3)
C22 0.081(4) 0.098(5) 0.066(4) 0.014(3) -0.020(3) -0.024(4)
C23 0.097(5) 0.124(6) 0.060(4) 0.006(4) -0.026(4) -0.040(5)
C24 0.102(5) 0.109(5) 0.070(4) -0.033(4) -0.013(4) -0.031(4)
C25 0.071(4) 0.078(4) 0.062(3) -0.014(3) -0.009(3) -0.014(3)
C26 0.045(3) 0.045(2) 0.060(3) -0.004(2) -0.003(2) -0.008(2)
C27 0.047(3) 0.075(3) 0.075(3) 0.011(3) -0.004(3) -0.006(3)
C28 0.047(3) 0.092(4) 0.109(5) 0.022(4) 0.009(4) 0.007(3)
C29 0.086(5) 0.075(4) 0.112(6) 0.009(4) 0.046(5) 0.007(4)
C30 0.106(5) 0.077(4) 0.083(4) -0.023(3) 0.028(4) -0.026(4)
C31 0.072(4) 0.071(3) 0.069(3) -0.018(3) 0.011(3) -0.025(3)
C32 0.041(2) 0.046(2) 0.060(3) -0.010(2) -0.003(2) -0.013(2)
C33 0.045(3) 0.048(3) 0.065(3) -0.011(2) -0.005(2) -0.008(2)
C34 0.053(3) 0.060(3) 0.072(3) -0.018(2) -0.008(3) -0.016(2)
C35 0.069(3) 0.058(3) 0.075(3) -0.015(3) -0.006(3) -0.025(3)
C36 0.079(4) 0.043(3) 0.094(4) -0.010(3) -0.004(3) -0.009(3)
C37 0.060(3) 0.049(3) 0.081(3) -0.008(2) -0.018(3) -0.008(2)
C38 0.048(3) 0.069(3) 0.060(3) -0.001(3) -0.007(2) -0.011(2)
C39 0.079(4) 0.097(4) 0.065(4) -0.015(3) -0.006(3) -0.026(3)
C40 0.105(6) 0.136(7) 0.072(4) -0.019(4) -0.013(4) -0.025(5)
C41 0.115(6) 0.146(8) 0.071(5) -0.004(5) -0.015(4) -0.007(6)
C42 0.122(7) 0.117(6) 0.089(5) 0.034(5) 0.003(5) -0.013(5)
C43 0.098(5) 0.088(4) 0.075(4) 0.013(3) -0.004(4) -0.010(4)
C44 0.187(18) 0.123(11) 0.38(3) -0.085(19) 0.10(3) -0.024(11)
C45 0.21(2) 0.114(10) 0.36(3) -0.068(18) 0.07(3) 0.006(12)
C46 0.172(15) 0.104(9) 0.39(3) -0.041(12) 0.10(2) 0.003(10)
C47 0.192(19) 0.143(14) 0.37(3) -0.09(2) 0.05(3) 0.016(13)
C48 0.21(2) 0.170(15) 0.38(4) -0.08(2) 0.09(3) -0.005(15)
C49 0.193(17) 0.154(13) 0.35(3) -0.084(15) 0.10(2) -0.022(13)
C50 0.225(18) 0.242(18) 0.40(3) -0.144(17) 0.046(19) -0.071(15)
C51 0.18(6) 0.13(5) 0.15(7) -0.03(5) -0.05(6) 0.05(4)
C52 0.19(3) 0.15(3) 0.17(3) -0.02(3) -0.04(3) 0.05(2)
C53 0.19(6) 0.13(4) 0.16(5) -0.03(4) -0.04(5) 0.04(4)
C54 0.19(7) 0.12(5) 0.17(6) -0.02(5) -0.05(5) 0.03(5)
C55 0.19(6) 0.12(3) 0.17(6) -0.01(3) -0.04(6) 0.04(4)
C56 0.20(4) 0.11(2) 0.15(3) 0.00(2) -0.05(3) 0.04(2)
C57 0.19(8) 0.13(6) 0.16(5) -0.03(4) -0.05(6) 0.06(4)
C51' 0.19(9) 0.12(6) 0.17(9) -0.02(6) -0.04(9) 0.04(5)
C53' 0.19(6) 0.12(5) 0.17(6) -0.03(5) -0.04(5) 0.05(4)
C54' 0.19(9) 0.13(7) 0.16(7) -0.03(6) -0.05(7) 0.06(6)
C55' 0.19(8) 0.12(5) 0.16(6) -0.02(4) -0.04(5) 0.05(4)
C57' 0.19(7) 0.11(5) 0.17(6) -0.02(5) -0.03(5) 0.06(5)

loop_
_atom_type_symbol
_atom_type_description
_atom_type_scat_dispersion_real
_atom_type_scat_dispersion_imag
_atom_type_scat_source
C C 0.0033 0.0016 'International Tables Vol C Tables 4.2.6.8 and 6.1.1.4'
H H 0.0000 0.0000 'International Tables Vol C Tables 4.2.6.8 and 6.1.1.4'
N N 0.0061 0.0033 'International Tables Vol C Tables 4.2.6.8 and 6.1.1.4'
P P 0.1023 0.0942 'International Tables Vol C Tables 4.2.6.8 and 6.1.1.4'
Cl Cl 0.1484 0.1585 'International Tables Vol C Tables 4.2.6.8 and 6.1.1.4'
Ni Ni 0.3393 1.1124 'International Tables Vol C Tables 4.2.6.8 and 6.1.1.4'

loop_
_geom_angle_atom_site_label_1
_geom_angle_atom_site_label_2
_geom_angle_atom_site_label_3
_geom_angle
N4 Ni1 N3 79.73(15)
N4 Ni1 N2 97.27(14)
N3 Ni1 N2 115.41(15)
N4 Ni1 N1 170.52(14)
N3 Ni1 N1 93.63(15)
N2 Ni1 N1 79.37(14)
N4 Ni1 Cl1 94.73(10)
N3 Ni1 Cl1 100.62(11)
N2 Ni1 Cl1 143.46(12)
N1 Ni1 Cl1 93.14(11)
N2 P1 C19 111.23(19)
N2 P1 C26 111.0(2)
C19 P1 C26 105.1(2)
N2 P1 C20 111.1(2)
C19 P1 C20 111.6(2)
C26 P1 C20 106.5(2)
N4 P2 C19 108.8(2)
N4 P2 C32 113.7(2)
C19 P2 C32 105.5(2)
N4 P2 C38 107.4(2)
C19 P2 C38 114.2(2)
C32 P2 C38 107.3(2)
C1 N1 C5 118.4(4)
C1 N1 Ni1 127.4(3)
C5 N1 Ni1 113.3(3)
C6 N2 P1 123.1(3)
C6 N2 Ni1 113.7(3)
P1 N2 Ni1 119.10(18)
C10 N3 C14 118.6(4)
C10 N3 Ni1 127.6(4)
C14 N3 Ni1 113.1(3)
C15 N4 P2 126.1(3)
C15 N4 Ni1 112.6(3)
P2 N4 Ni1 121.3(2)
N1 C1 C2 122.5(5)
N1 C1 H1 118.7
C2 C1 H1 118.7
C3 C2 C1 119.7(5)
C3 C2 H2 120.1
C1 C2 H2 120.1
C2 C3 C4 120.8(5)
C2 C3 H3 119.6
C4 C3 H3 119.6
C9 C4 C3 125.2(5)
C9 C4 C5 118.4(4)
C3 C4 C5 116.4(5)
N1 C5 C4 122.1(4)
N1 C5 C6 116.5(4)
C4 C5 C6 121.4(4)
C7 C6 N2 128.7(4)
C7 C6 C5 116.3(4)
N2 C6 C5 115.0(4)
C6 C7 C8 121.9(4)
C6 C7 H7 119.1
C8 C7 H7 119.1
C9 C8 C7 121.7(5)
C9 C8 H8 119.2
C7 C8 H8 119.2
C8 C9 C4 120.3(4)
C8 C9 H9 119.8
C4 C9 H9 119.8
N3 C10 C11 123.0(6)
N3 C10 H10 118.5
C11 C10 H10 118.5
C12 C11 C10 119.0(6)
C12 C11 H11 120.5
C10 C11 H11 120.5
C11 C12 C13 120.4(5)
C11 C12 H12 119.8
C13 C12 H12 119.8
C12 C13 C14 117.0(5)
C12 C13 C18 124.4(5)
C14 C13 C18 118.6(5)
N3 C14 C13 121.9(4)
N3 C14 C15 116.4(4)
C13 C14 C15 121.7(5)
N4 C15 C16 127.7(4)
N4 C15 C14 115.2(4)
C16 C15 C14 117.1(4)
C15 C16 C17 120.3(5)
C15 C16 H16 119.8
C17 C16 H16 119.8
C18 C17 C16 122.2(5)
C18 C17 H17 118.9
C16 C17 H17 118.9
C17 C18 C13 120.0(5)
C17 C18 H18 120.0
C13 C18 H18 120.0
P2 C19 P1 126.4(3)
P2 C19 H19 116.8
P1 C19 H19 116.8
C25 C20 C21 119.4(4)
C25 C20 P1 121.1(4)
C21 C20 P1 119.4(4)
C22 C21 C20 120.4(6)
C22 C21 H21 119.8
C20 C21 H21 119.8
C23 C22 C21 120.5(6)
C23 C22 H22 119.8
C21 C22 H22 119.8
C22 C23 C24 121.5(6)
C22 C23 H23 119.3
C24 C23 H23 119.3
C23 C24 C25 119.3(6)
C23 C24 H24 120.4
C25 C24 H24 120.4
C20 C25 C24 118.9(5)
C20 C25 H25 120.5
C24 C25 H25 120.5
C27 C26 C31 118.9(5)
C27 C26 P1 124.4(4)
C31 C26 P1 116.7(4)
C28 C27 C26 120.1(6)
C28 C27 H27 119.9
C26 C27 H27 119.9
C27 C28 C29 119.6(6)
C27 C28 H28 120.2
C29 C28 H28 120.2
C30 C29 C28 121.5(6)
C30 C29 H29 119.3
C28 C29 H29 119.3
C29 C30 C31 119.8(6)
C29 C30 H30 120.1
C31 C30 H30 120.1
C30 C31 C26 120.0(6)
C30 C31 H31 120.0
C26 C31 H31 120.0
C33 C32 C37 119.2(4)
C33 C32 P2 118.9(3)
C37 C32 P2 121.7(3)
C32 C33 C34 120.0(4)
C32 C33 H33 120.0
C34 C33 H33 120.0
C35 C34 C33 120.7(5)
C35 C34 H34 119.7
C33 C34 H34 119.7
C34 C35 C36 120.3(5)
C34 C35 H35 119.9
C36 C35 H35 119.9
C35 C36 C37 119.4(5)
C35 C36 H36 120.3
C37 C36 H36 120.3
C36 C37 C32 120.4(5)
C36 C37 H37 119.8
C32 C37 H37 119.8
C39 C38 C43 118.3(5)
C39 C38 P2 117.1(4)
C43 C38 P2 124.6(4)
C38 C39 C40 121.9(6)
C38 C39 H39 119.1
C40 C39 H39 119.1
C41 C40 C39 119.0(7)
C41 C40 H40 120.5
C39 C40 H40 120.5
C40 C41 C42 122.0(8)
C40 C41 H41 119.0
C42 C41 H41 119.0
C41 C42 C43 119.3(7)
C41 C42 H42 120.3
C43 C42 H42 120.3
C38 C43 C42 119.5(7)
C38 C43 H43 120.2
C42 C43 H43 120.2
C45 C44 C49 127(3)
C45 C44 C50 110(3)
C49 C44 C50 120(4)
C44 C45 C46 118(3)
C44 C45 H45 121.0
C46 C45 H45 121.0
C47 C46 C45 116(3)
C47 C46 H46 121.9
C45 C46 H46 121.9
C46 C47 C48 127(3)
C46 C47 H47 116.4
C48 C47 H47 116.4
C47 C48 C49 116(3)
C47 C48 H48 122.2
C49 C48 H48 122.2
C44 C49 C48 115(3)
C44 C49 H49 122.7
C48 C49 H49 122.7
C44 C50 H50A 109.5
C44 C50 H50B 109.5
H50A C50 H50B 109.5
C44 C50 H50C 109.5
H50A C50 H50C 109.5
H50B C50 H50C 109.5
C56 C51 C52 121(8)
C56 C51 C57 123(9)
C52 C51 C57 116(10)
C53 C52 C51' 62(6)
C53 C52 C53' 162(4)
C51' C52 C53' 119(7)
C53 C52 C51 118(8)
C51' C52 C51 57(6)
C53' C52 C51 63(6)
C53 C52 H52 121.0
C51' C52 H52 169.8
C53' C52 H52 61.1
C51 C52 H52 121.0
C53 C52 H52' 61.3
C51' C52 H52' 120.4
C53' C52 H52' 120.3
C51 C52 H52' 172.3
H52 C52 H52' 60.3
C52 C53 C54 120(7)
C52 C53 H52' 41.5
C54 C53 H52' 159.9
C52 C53 H53 120.2
C54 C53 H53 120.2
H52' C53 H53 79.2
C55 C54 C53 121(9)
C55 C54 H54 119.4
C53 C54 H54 119.4
C56 C55 C54 119(9)
C56 C55 H55 120.6
C54 C55 H55 120.6
C56 C55 H56' 42.0
C54 C55 H56' 159.1
H55 C55 H56' 79.2
C51 C56 C51' 60(7)
C51 C56 C55' 60(6)
C51' C56 C55' 119(10)
C51 C56 C55 122(6)
C51' C56 C55 63(6)
C55' C56 C55 162(4)
C51 C56 H56 119.2
C51' C56 H56 168.0
C55' C56 H56 62.4
C55 C56 H56 119.2
C51 C56 H56' 174.5
C51' C56 H56' 120.4
C55' C56 H56' 120.3
C55 C56 H56' 60.1
H56 C56 H56' 59.4
C51 C57 H57A 109.5
C51 C57 H57B 109.5
H57A C57 H57B 109.5
C51 C57 H57C 109.5
H57A C57 H57C 109.5
H57B C57 H57C 109.5
C56 C51' C52 121(10)
C56 C51' C57' 121(10)
C52 C51' C57' 118(9)
C54' C53' C52 119(10)
C54' C53' H53' 120.5
C52 C53' H53' 120.5
C53' C54' C55' 121(10)
C53' C54' H54' 119.7
C55' C54' H54' 119.7
C56 C55' C54' 121(9)
C56 C55' H55' 119.7
C54' C55' H55' 119.7
C51' C57' H57D 109.5
C51' C57' H57E 109.5
H57D C57' H57E 109.5
C51' C57' H57F 109.5
H57D C57' H57F 109.5
H57E C57' H57F 109.5

loop_
_geom_bond_atom_site_label_1
_geom_bond_atom_site_label_2
_geom_bond_distance
Ni1 N4 2.055(3)
Ni1 N3 2.056(4)
Ni1 N2 2.056(3)
Ni1 N1 2.068(4)
Ni1 Cl1 2.3115(13)
P1 N2 1.625(3)
P1 C19 1.713(4)
P1 C26 1.805(5)
P1 C20 1.825(4)
P2 N4 1.611(4)
P2 C19 1.691(4)
P2 C32 1.809(4)
P2 C38 1.834(5)
N1 C1 1.327(6)
N1 C5 1.361(5)
N2 C6 1.387(5)
N3 C10 1.331(6)
N3 C14 1.358(6)
N4 C15 1.384(6)
C1 C2 1.401(7)
C1 H1 0.9300
C2 C3 1.335(8)
C2 H2 0.9300
C3 C4 1.406(7)
C3 H3 0.9300
C4 C9 1.397(7)
C4 C5 1.425(6)
C5 C6 1.439(6)
C6 C7 1.376(6)
C7 C8 1.404(6)
C7 H7 0.9300
C8 C9 1.348(7)
C8 H8 0.9300
C9 H9 0.9300
C10 C11 1.378(8)
C10 H10 0.9300
C11 C12 1.358(8)
C11 H11 0.9300
C12 C13 1.405(7)
C12 H12 0.9300
C13 C14 1.406(7)
C13 C18 1.415(8)
C14 C15 1.442(6)
C15 C16 1.390(6)
C16 C17 1.420(7)
C16 H16 0.9300
C17 C18 1.350(8)
C17 H17 0.9300
C18 H18 0.9300
C19 H19 0.9300
C20 C25 1.377(7)
C20 C21 1.389(6)
C21 C22 1.364(7)
C21 H21 0.9300
C22 C23 1.341(9)
C22 H22 0.9300
C23 C24 1.364(9)
C23 H23 0.9300
C24 C25 1.414(7)
C24 H24 0.9300
C25 H25 0.9300
C26 C27 1.382(7)
C26 C31 1.393(7)
C27 C28 1.371(8)
C27 H27 0.9300
C28 C29 1.374(10)
C28 H28 0.9300
C29 C30 1.340(10)
C29 H29 0.9300
C30 C31 1.382(8)
C30 H30 0.9300
C31 H31 0.9300
C32 C33 1.384(6)
C32 C37 1.390(6)
C33 C34 1.385(6)
C33 H33 0.9300
C34 C35 1.363(7)
C34 H34 0.9300
C35 C36 1.384(7)
C35 H35 0.9300
C36 C37 1.390(7)
C36 H36 0.9300
C37 H37 0.9300
C38 C39 1.353(7)
C38 C43 1.364(8)
C39 C40 1.395(8)
C39 H39 0.9300
C40 C41 1.314(10)
C40 H40 0.9300
C41 C42 1.344(11)
C41 H41 0.9300
C42 C43 1.417(9)
C42 H42 0.9300
C43 H43 0.9300
C44 C45 1.32(3)
C44 C49 1.39(3)
C44 C50 1.47(3)
C45 C46 1.41(3)
C45 H45 0.9300
C46 C47 1.34(3)
C46 H46 0.9300
C47 C48 1.40(3)
C47 H47 0.9300
C48 C49 1.43(3)
C48 H48 0.9300
C49 H49 0.9300
C50 H50A 0.9600
C50 H50B 0.9600
C50 H50C 0.9600
C51 C56 1.32(10)
C51 C52 1.42(9)
C51 C57 1.48(15)
C52 C53 1.37(9)
C52 C51' 1.38(13)
C52 C53' 1.39(9)
C52 H52 0.9300
C52 H52' 0.9300
C53 C54 1.37(11)
C53 H52' 1.2314
C53 H53 0.9300
C54 C55 1.37(11)
C54 H54 0.9300
C55 C56 1.36(8)
C55 H55 0.9300
C55 H56' 1.2065
C56 C51' 1.36(11)
C56 C55' 1.36(11)
C56 H56 0.9300
C56 H56' 0.9300
C57 H57A 0.9600
C57 H57B 0.9600
C57 H57C 0.9600
C51' C57' 1.47(15)
C53' C54' 1.37(16)
C53' H53' 0.9300
C54' C55' 1.37(18)
C54' H54' 0.9300
C55' H55' 0.9300
C57' H57D 0.9600
C57' H57E 0.9600
C57' H57F 0.9600

loop_
_geom_torsion_atom_site_label_1
_geom_torsion_atom_site_label_2
_geom_torsion_atom_site_label_3
_geom_torsion_atom_site_label_4
_geom_torsion
N4 Ni1 N1 C1 -111.9(9)
N3 Ni1 N1 C1 -66.8(4)
N2 Ni1 N1 C1 178.1(4)
Cl1 Ni1 N1 C1 34.1(4)
N4 Ni1 N1 C5 56.8(10)
N3 Ni1 N1 C5 102.0(3)
N2 Ni1 N1 C5 -13.2(3)
Cl1 Ni1 N1 C5 -157.1(3)
C19 P1 N2 C6 -160.5(4)
C26 P1 N2 C6 -43.8(4)
C20 P1 N2 C6 74.5(4)
C19 P1 N2 Ni1 -4.9(3)
C26 P1 N2 Ni1 111.8(2)
C20 P1 N2 Ni1 -129.9(2)
N4 Ni1 N2 C6 -159.1(3)
N3 Ni1 N2 C6 -77.1(3)
N1 Ni1 N2 C6 11.9(3)
Cl1 Ni1 N2 C6 92.7(3)
N4 Ni1 N2 P1 43.1(2)
N3 Ni1 N2 P1 125.2(2)
N1 Ni1 N2 P1 -145.9(3)
Cl1 Ni1 N2 P1 -65.1(3)
N4 Ni1 N3 C10 175.9(4)
N2 Ni1 N3 C10 82.7(4)
N1 Ni1 N3 C10 2.8(4)
Cl1 Ni1 N3 C10 -91.1(4)
N4 Ni1 N3 C14 -14.5(3)
N2 Ni1 N3 C14 -107.8(3)
N1 Ni1 N3 C14 172.3(3)
Cl1 Ni1 N3 C14 78.4(3)
C19 P2 N4 C15 -165.5(3)
C32 P2 N4 C15 77.2(4)
C38 P2 N4 C15 -41.4(4)
C19 P2 N4 Ni1 14.3(3)
C32 P2 N4 Ni1 -103.0(2)
C38 P2 N4 Ni1 138.4(2)
N3 Ni1 N4 C15 15.3(3)
N2 Ni1 N4 C15 130.0(3)
N1 Ni1 N4 C15 61.4(9)
Cl1 Ni1 N4 C15 -84.6(3)
N3 Ni1 N4 P2 -164.5(2)
N2 Ni1 N4 P2 -49.9(2)
N1 Ni1 N4 P2 -118.5(8)
Cl1 Ni1 N4 P2 95.5(2)
C5 N1 C1 C2 -0.9(8)
Ni1 N1 C1 C2 167.4(4)
N1 C1 C2 C3 0.4(9)
C1 C2 C3 C4 0.2(9)
C2 C3 C4 C9 178.0(5)
C2 C3 C4 C5 -0.4(8)
C1 N1 C5 C4 0.7(7)
Ni1 N1 C5 C4 -169.2(3)
C1 N1 C5 C6 -177.7(4)
Ni1 N1 C5 C6 12.4(5)
C9 C4 C5 N1 -178.6(4)
C3 C4 C5 N1 0.0(7)
C9 C4 C5 C6 -0.3(7)
C3 C4 C5 C6 178.3(4)
P1 N2 C6 C7 -31.7(7)
Ni1 N2 C6 C7 171.5(4)
P1 N2 C6 C5 147.8(3)
Ni1 N2 C6 C5 -9.0(5)
N1 C5 C6 C7 177.2(4)
C4 C5 C6 C7 -1.2(6)
N1 C5 C6 N2 -2.3(6)
C4 C5 C6 N2 179.3(4)
N2 C6 C7 C8 -178.6(5)
C5 C6 C7 C8 1.9(7)
C6 C7 C8 C9 -1.2(8)
C7 C8 C9 C4 -0.4(8)
C3 C4 C9 C8 -177.3(5)
C5 C4 C9 C8 1.1(7)
C14 N3 C10 C11 -0.8(8)
Ni1 N3 C10 C11 168.2(4)
N3 C10 C11 C12 1.5(9)
C10 C11 C12 C13 -2.6(9)
C11 C12 C13 C14 3.1(8)
C11 C12 C13 C18 -177.9(6)
C10 N3 C14 C13 1.4(7)
Ni1 N3 C14 C13 -169.2(4)
C10 N3 C14 C15 -178.0(4)
Ni1 N3 C14 C15 11.4(5)
C12 C13 C14 N3 -2.5(7)
C18 C13 C14 N3 178.5(4)
C12 C13 C14 C15 176.9(4)
C18 C13 C14 C15 -2.2(7)
P2 N4 C15 C16 -15.9(7)
Ni1 N4 C15 C16 164.3(4)
P2 N4 C15 C14 165.9(3)
Ni1 N4 C15 C14 -13.9(5)
N3 C14 C15 N4 1.7(6)
C13 C14 C15 N4 -177.7(4)
N3 C14 C15 C16 -176.7(4)
C13 C14 C15 C16 3.9(7)
N4 C15 C16 C17 178.5(5)
C14 C15 C16 C17 -3.3(7)
C15 C16 C17 C18 1.0(8)
C16 C17 C18 C13 0.8(9)
C12 C13 C18 C17 -179.2(5)
C14 C13 C18 C17 -0.2(8)
N4 P2 C19 P1 43.7(4)
C32 P2 C19 P1 166.1(3)
C38 P2 C19 P1 -76.2(4)
N2 P1 C19 P2 -49.2(4)
C26 P1 C19 P2 -169.4(3)
C20 P1 C19 P2 75.5(3)
N2 P1 C20 C25 2.6(5)
C19 P1 C20 C25 -122.2(4)
C26 P1 C20 C25 123.6(4)
N2 P1 C20 C21 179.5(4)
C19 P1 C20 C21 54.7(4)
C26 P1 C20 C21 -59.5(4)
C25 C20 C21 C22 -1.3(8)
P1 C20 C21 C22 -178.2(4)
C20 C21 C22 C23 0.9(9)
C21 C22 C23 C24 0.4(10)
C22 C23 C24 C25 -1.1(10)
C21 C20 C25 C24 0.5(8)
P1 C20 C25 C24 177.4(4)
C23 C24 C25 C20 0.7(9)
N2 P1 C26 C27 110.6(4)
C19 P1 C26 C27 -129.1(4)
C20 P1 C26 C27 -10.5(5)
N2 P1 C26 C31 -69.4(4)
C19 P1 C26 C31 50.9(4)
C20 P1 C26 C31 169.5(4)
C31 C26 C27 C28 -1.5(7)
P1 C26 C27 C28 178.6(4)
C26 C27 C28 C29 -1.2(9)
C27 C28 C29 C30 3.1(10)
C28 C29 C30 C31 -2.3(10)
C29 C30 C31 C26 -0.5(9)
C27 C26 C31 C30 2.4(7)
P1 C26 C31 C30 -177.7(4)
N4 P2 C32 C33 1.0(4)
C19 P2 C32 C33 -118.2(4)
C38 P2 C32 C33 119.6(4)
N4 P2 C32 C37 176.4(4)
C19 P2 C32 C37 57.2(5)
C38 P2 C32 C37 -65.0(5)
C37 C32 C33 C34 2.0(7)
P2 C32 C33 C34 177.5(4)
C32 C33 C34 C35 -1.8(8)
C33 C34 C35 C36 0.6(8)
C34 C35 C36 C37 0.4(8)
C35 C36 C37 C32 -0.3(8)
C33 C32 C37 C36 -0.9(8)
P2 C32 C37 C36 -176.3(4)
N4 P2 C38 C39 -47.9(5)
C19 P2 C38 C39 72.8(5)
C32 P2 C38 C39 -170.6(4)
N4 P2 C38 C43 133.7(5)
C19 P2 C38 C43 -105.6(5)
C32 P2 C38 C43 11.0(6)
C43 C38 C39 C40 -0.2(9)
P2 C38 C39 C40 -178.6(5)
C38 C39 C40 C41 0.2(11)
C39 C40 C41 C42 -0.3(13)
C40 C41 C42 C43 0.5(13)
C39 C38 C43 C42 0.3(9)
P2 C38 C43 C42 178.6(5)
C41 C42 C43 C38 -0.4(12)
C49 C44 C45 C46 12(4)
C50 C44 C45 C46 174.4(13)
C44 C45 C46 C47 -4(3)
C45 C46 C47 C48 -2(3)
C46 C47 C48 C49 0(3)
C45 C44 C49 C48 -13(3)
C50 C44 C49 C48 -174.3(17)
C47 C48 C49 C44 6(3)
C56 C51 C52 C53 -1(6)
C57 C51 C52 C53 180(4)
C56 C51 C52 C51' 11(5)
C57 C51 C52 C51' -168(6)
C56 C51 C52 C53' -161(5)
C57 C51 C52 C53' 20(5)
C51' C52 C53 C54 -11(6)
C53' C52 C53 C54 89(26)
C51 C52 C53 C54 0(7)
C52 C53 C54 C55 -1(10)
C53 C54 C55 C56 3(9)
C52 C51 C56 C51' -11(4)
C57 C51 C56 C51' 169(7)
C52 C51 C56 C55' 163(6)
C57 C51 C56 C55' -18(6)
C52 C51 C56 C55 3(7)
C57 C51 C56 C55 -178(5)
C54 C55 C56 C51 -4(7)
C54 C55 C56 C51' 9(5)
C54 C55 C56 C55' -94(29)
C51 C56 C51' C52 11(5)
C55' C56 C51' C52 4(8)
C55 C56 C51' C52 -156(7)
C51 C56 C51' C57' -171(7)
C55' C56 C51' C57' -177(6)
C55 C56 C51' C57' 22(6)
C53 C52 C51' C56 158(7)
C53' C52 C51' C56 -2(8)
C51 C52 C51' C56 -10(5)
C53 C52 C51' C57' -21(5)
C53' C52 C51' C57' 180(5)
C51 C52 C51' C57' 171(7)
C53 C52 C53' C54' -91(26)
C51' C52 C53' C54' 0(8)
C51 C52 C53' C54' 8(6)
C52 C53' C54' C55' 0(11)
C51 C56 C55' C54' -11(7)
C51' C56 C55' C54' -5(10)
C55 C56 C55' C54' 89(29)
C53' C54' C55' C56 2(13)
